data_4309635
loop_
_publ_author_name
'Jian Fan'
'Brian E. Hanson'

_publ_section_title
;
Novel Zinc Phosphate Topologies Defined by Organic Ligands
;
_journal_name_full 'Inorganic Chemistry'
_journal_page_first 6998
_journal_page_last 7008
_journal_paper_doi 10.1021/ic050314t
_journal_volume 44
_journal_year 2005
_chemical_formula_moiety 'C36 H43 N8 O13 P3 Zn2'
_chemical_formula_sum 'C36 H43 N8 O13 P3 Zn2'
_chemical_formula_weight 1019.43
_chemical_name_systematic
; 
 ? 
;
_space_group_IT_number 2
_symmetry_cell_setting triclinic
_symmetry_space_group_name_Hall '-P 1'
_symmetry_space_group_name_H-M 'P -1'
_atom_sites_solution_hydrogens geom
_atom_sites_solution_primary direct
_atom_sites_solution_secondary difmap
_audit_creation_method SHELXL-97
_cell_angle_alpha 102.047(8)
_cell_angle_beta 108.580(9)
_cell_angle_gamma 99.147(8)
_cell_formula_units_Z 2
_cell_length_a 10.3187(10)
_cell_length_b 13.6651(14)
_cell_length_c 16.1419(16)
_cell_measurement_reflns_used 5132
_cell_measurement_temperature 100(2)
_cell_measurement_theta_max 28.36
_cell_measurement_theta_min 2.23
_cell_volume 2046.6(4)
_computing_cell_refinement 'CrysAlis (Oxford Diffraction)'
_computing_data_collection 'CrysAlis (Oxford Diffraction)'
_computing_data_reduction 'CrysAlis (Oxford Diffraction)'
_computing_molecular_graphics 'Bruker SHELXTL'
_computing_publication_material 'Bruker SHELXTL'
_computing_structure_refinement 'SHELXL-97 (Sheldrick, 1997)'
_computing_structure_solution 'SHELXS-97 (Sheldrick, 1990)'
_diffrn_ambient_temperature 100(2)
_diffrn_detector CCD
_diffrn_detector_type 'Oxford Diffraction Sapphire 2 CCD'
_diffrn_measured_fraction_theta_full 0.995
_diffrn_measured_fraction_theta_max 0.995
_diffrn_measurement_device '\k-geometry diffractometer'
_diffrn_measurement_device_type 'Oxford Diffraction Xcalibur2'
_diffrn_measurement_method 'phi and omega scans'
_diffrn_radiation_monochromator graphite
_diffrn_radiation_probe x-ray
_diffrn_radiation_type MoK\a
_diffrn_radiation_wavelength 0.71073
_diffrn_reflns_av_R_equivalents 0.0591
_diffrn_reflns_av_sigmaI/netI 0.0833
_diffrn_reflns_limit_h_max 12
_diffrn_reflns_limit_h_min -11
_diffrn_reflns_limit_k_max 16
_diffrn_reflns_limit_k_min -16
_diffrn_reflns_limit_l_max 12
_diffrn_reflns_limit_l_min -19
_diffrn_reflns_number 13743
_diffrn_reflns_theta_full 25.00
_diffrn_reflns_theta_max 25.00
_diffrn_reflns_theta_min 3.74
_diffrn_source 'fine-focus sealed tube'
_diffrn_source_current 40
_diffrn_source_voltage 50
_diffrn_standards_decay_% <2%
_diffrn_standards_interval_count 50
_diffrn_standards_number 2
_exptl_absorpt_coefficient_mu 1.365
_exptl_absorpt_correction_T_max 0.823
_exptl_absorpt_correction_T_min 0.610
_exptl_absorpt_correction_type numerical
_exptl_absorpt_process_details 'CrysAlis (Oxford Diffraction)'
_exptl_crystal_colour colorless
_exptl_crystal_density_diffrn 1.654
_exptl_crystal_density_method 'not measured'
_exptl_crystal_description block
_exptl_crystal_F_000 1048
_exptl_crystal_size_max 0.276
_exptl_crystal_size_mid 0.233
_exptl_crystal_size_min 0.229
_refine_diff_density_max 2.379
_refine_diff_density_min -0.999
_refine_diff_density_rms 0.160
_refine_ls_extinction_method none
_refine_ls_goodness_of_fit_ref 0.939
_refine_ls_hydrogen_treatment mixed
_refine_ls_matrix_type full
_refine_ls_number_parameters 577
_refine_ls_number_reflns 7164
_refine_ls_number_restraints 1
_refine_ls_restrained_S_all 0.939
_refine_ls_R_factor_all 0.0767
_refine_ls_R_factor_gt 0.0613
_refine_ls_shift/su_max 0.001
_refine_ls_shift/su_mean 0.000
_refine_ls_structure_factor_coef Fsqd
_refine_ls_weighting_details 'calc w=1/[\s^2^(Fo^2^)+(0.1000P)^2^+0.0000P] where P=(Fo^2^+2Fc^2^)/3'
_refine_ls_weighting_scheme calc
_refine_ls_wR_factor_gt 0.1452
_refine_ls_wR_factor_ref 0.1543
_reflns_number_gt 4886
_reflns_number_total 7164
_reflns_threshold_expression >2sigma(I)
_cod_data_source_file ic050314tsi20050301_034123_1.cif
_cod_data_source_block 1
_cod_depositor_comments
;
The following automatic conversions were performed:
'_symmetry_cell_setting' value 'Triclinic' changed to 'triclinic'
according to '/home/saulius/struct/CIF-dictionaries/cif_core.dic'
dictionary named 'cif_core.dic' version 2.4.1 from
2010-06-29.

'_exptl_absorpt_correction_type' value 'Numerical' changed to
'numerical' according to
'/home/saulius/struct/CIF-dictionaries/cif_core.dic' dictionary named
'cif_core.dic' version 2.4.1 from 2010-06-29.

Automatic conversion script
Id: cif_fix_enum 1527 2010-12-29 10:47:43Z saulius 
;
_cod_original_sg_symbol_H-M 'P -1 '
_cod_database_code 4309635

loop_
_symmetry_equiv_pos_as_xyz
'x, y, z'
'-x, -y, -z'

loop_
_atom_site_label
_atom_site_type_symbol
_atom_site_fract_x
_atom_site_fract_y
_atom_site_fract_z
_atom_site_U_iso_or_equiv
_atom_site_adp_type
_atom_site_occupancy
_atom_site_symmetry_multiplicity
_atom_site_calc_flag
_atom_site_refinement_flags
_atom_site_disorder_assembly
_atom_site_disorder_group
Zn1 Zn 0.71330(5) 0.25236(4) 1.23993(4) 0.01561(17) Uani 1 1 d . . .
Zn2 Zn 0.52480(5) 0.20680(4) 0.87462(4) 0.01623(17) Uani 1 1 d . . .
P1 P 0.46310(13) 0.24439(9) 1.05976(8) 0.0155(3) Uani 1 1 d . . .
P2 P 0.48359(13) 0.41480(10) 0.80423(8) 0.0178(3) Uani 1 1 d D . .
P3 P 0.62010(13) 0.01914(9) 1.17377(8) 0.0174(3) Uani 1 1 d . . .
O1 O 0.3493(3) 0.3086(2) 1.0395(2) 0.0184(7) Uani 1 1 d . . .
H1 H 0.3605 0.3592 1.0574 0.022 Uiso 1 1 d R . .
O1W O 0.6710(3) 0.4669(3) 1.0447(2) 0.0220(8) Uani 1 1 d . . .
O2 O 0.5532(3) 0.2847(2) 1.1603(2) 0.0176(7) Uani 1 1 d . . .
O3 O 0.3811(3) 0.1329(2) 1.0331(2) 0.0178(7) Uani 1 1 d . . .
O4 O 0.5529(3) 0.2601(2) 1.0023(2) 0.0185(7) Uani 1 1 d . . .
O5 O 0.3401(3) 0.4438(3) 0.7998(2) 0.0268(8) Uani 1 1 d . . .
H5 H 0.3352 0.4633 0.8471 0.032 Uiso 1 1 d R . .
O6 O 0.4879(4) 0.4166(3) 0.7087(2) 0.0262(8) Uani 1 1 d . . .
H6 H 0.4923 0.3857 0.6741 0.031 Uiso 1 1 d RD . .
O7 O 0.6045(3) 0.4961(2) 0.8771(2) 0.0197(7) Uani 1 1 d . . .
O8 O 0.4739(4) 0.3065(3) 0.8109(2) 0.0238(8) Uani 1 1 d . . .
O9 O 0.6861(4) 0.0269(3) 1.0999(2) 0.0240(8) Uani 1 1 d . . .
O10 O 0.4618(3) 0.0199(3) 1.1342(2) 0.0263(8) Uani 1 1 d . . .
H10 H 0.4368 0.0646 1.0976 0.032 Uiso 1 1 d R . .
O11 O 0.6243(3) -0.0815(2) 1.1979(2) 0.0182(7) Uani 1 1 d . . .
O12 O 0.7026(3) 0.1141(2) 1.2536(2) 0.0198(7) Uani 1 1 d . . .
N1 N 0.8795(4) 0.3039(3) 1.2083(3) 0.0180(9) Uani 1 1 d . . .
N2 N 1.0153(4) 0.4116(3) 1.1676(3) 0.0189(9) Uani 1 1 d . . .
N3 N 0.7227(4) 0.1969(3) 0.8893(3) 0.0179(9) Uani 1 1 d . . .
N4 N 0.9340(4) 0.1705(3) 0.9550(3) 0.0179(9) Uani 1 1 d . . .
N5 N 0.7429(4) 0.3461(3) 1.3618(3) 0.0159(9) Uani 1 1 d . . .
N6 N 0.7341(4) 0.4784(3) 1.4651(3) 0.0172(9) Uani 1 1 d . . .
N7 N 0.4172(4) 0.2245(3) 0.6000(3) 0.0205(9) Uani 1 1 d . . .
H7B H 0.4586 0.2883 0.6337 0.025 Uiso 1 1 calc R . .
N8 N 0.2820(4) 0.0647(3) 0.5500(3) 0.0198(9) Uani 1 1 d . . .
C1 C 0.8865(5) 0.3814(4) 1.1728(3) 0.0163(10) Uani 1 1 d . . .
H1A H 0.8108 0.4129 1.1530 0.020 Uiso 1 1 calc R . .
C2 C 1.0481(5) 0.4937(4) 1.1244(3) 0.0208(11) Uani 1 1 d . . .
H2A H 1.1515 0.5216 1.1477 0.025 Uiso 1 1 calc R . .
H2B H 1.0054 0.5507 1.1421 0.025 Uiso 1 1 calc R . .
C3 C 0.9942(5) 0.4552(4) 1.0210(3) 0.0216(11) Uani 1 1 d . . .
H3A H 0.8946 0.4161 0.9980 0.026 Uiso 1 1 calc R . .
H3B H 1.0498 0.4078 1.0027 0.026 Uiso 1 1 calc R . .
C4 C 1.0966(5) 0.3488(4) 1.2028(3) 0.0167(10) Uani 1 1 d . . .
C5 C 1.0123(5) 0.2809(4) 1.2283(3) 0.0159(10) Uani 1 1 d . . .
C6 C 1.0599(5) 0.2027(4) 1.2636(3) 0.0212(11) Uani 1 1 d . . .
H6A H 1.0010 0.1554 1.2798 0.025 Uiso 1 1 calc R . .
C7 C 1.1962(5) 0.1973(4) 1.2741(4) 0.0252(12) Uani 1 1 d . . .
H7A H 1.2324 0.1455 1.2984 0.030 Uiso 1 1 calc R . .
C8 C 1.2831(5) 0.2670(4) 1.2494(3) 0.0222(11) Uani 1 1 d . . .
H8A H 1.3761 0.2606 1.2565 0.027 Uiso 1 1 calc R . .
C9 C 1.2354(5) 0.3450(4) 1.2147(3) 0.0208(11) Uani 1 1 d . . .
H9A H 1.2947 0.3935 1.1998 0.025 Uiso 1 1 calc R . .
C10 C 0.8062(5) 0.1725(4) 0.9579(3) 0.0172(10) Uani 1 1 d . . .
H10A H 0.7784 0.1575 1.0055 0.021 Uiso 1 1 calc R . .
C11 C 1.0511(5) 0.1487(4) 1.0216(3) 0.0199(11) Uani 1 1 d . . .
H11A H 1.0409 0.1657 1.0816 0.024 Uiso 1 1 calc R . .
H11B H 1.1403 0.1940 1.0273 0.024 Uiso 1 1 calc R . .
C12 C 1.0603(5) 0.0370(4) 0.9974(4) 0.0234(12) Uani 1 1 d . . .
H12A H 1.0611 0.0178 0.9350 0.028 Uiso 1 1 calc R . .
H12B H 1.1502 0.0304 1.0395 0.028 Uiso 1 1 calc R . .
C13 C 0.9354(5) 0.1959(4) 0.8763(3) 0.0184(11) Uani 1 1 d . . .
C14 C 1.0403(5) 0.2074(4) 0.8399(4) 0.0226(11) Uani 1 1 d . . .
H14A H 1.1304 0.1958 0.8680 0.027 Uiso 1 1 calc R . .
C15 C 1.0053(5) 0.2368(4) 0.7602(4) 0.0271(12) Uani 1 1 d . . .
H15A H 1.0743 0.2470 0.7334 0.032 Uiso 1 1 calc R . .
C16 C 0.8716(5) 0.2520(4) 0.7174(3) 0.0220(11) Uani 1 1 d . . .
H16A H 0.8519 0.2705 0.6619 0.026 Uiso 1 1 calc R . .
C17 C 0.7677(5) 0.2408(4) 0.7543(3) 0.0216(11) Uani 1 1 d . . .
H17A H 0.6776 0.2520 0.7259 0.026 Uiso 1 1 calc R . .
C18 C 0.8019(5) 0.2120(4) 0.8353(3) 0.0170(10) Uani 1 1 d . . .
C19 C 0.6797(5) 0.4208(4) 1.3767(3) 0.0176(10) Uani 1 1 d . . .
H19A H 0.6046 0.4331 1.3310 0.021 Uiso 1 1 calc R . .
C20 C 0.6861(5) 0.5661(4) 1.5051(3) 0.0176(10) Uani 1 1 d . . .
H20A H 0.6516 0.6029 1.4589 0.021 Uiso 1 1 calc R . .
H20B H 0.7667 0.6148 1.5567 0.021 Uiso 1 1 calc R . .
C21 C 0.5684(5) 0.5312(4) 1.5386(3) 0.0200(11) Uani 1 1 d . . .
H21A H 0.6001 0.4888 1.5804 0.024 Uiso 1 1 calc R . .
H21B H 0.5501 0.5927 1.5735 0.024 Uiso 1 1 calc R . .
C22 C 0.8413(5) 0.4377(4) 1.5102(3) 0.0182(11) Uani 1 1 d . . .
C23 C 0.9368(5) 0.4686(4) 1.6001(3) 0.0189(11) Uani 1 1 d . . .
H23A H 0.9320 0.5249 1.6440 0.023 Uiso 1 1 calc R . .
C24 C 1.0385(5) 0.4137(4) 1.6222(3) 0.0200(11) Uani 1 1 d . . .
H24A H 1.1060 0.4332 1.6825 0.024 Uiso 1 1 calc R . .
C25 C 1.0440(5) 0.3306(4) 1.5580(3) 0.0233(12) Uani 1 1 d . . .
H25A H 1.1152 0.2946 1.5757 0.028 Uiso 1 1 calc R . .
C26 C 0.9478(5) 0.2983(4) 1.4683(3) 0.0189(11) Uani 1 1 d . . .
H26A H 0.9513 0.2409 1.4249 0.023 Uiso 1 1 calc R . .
C27 C 0.8468(5) 0.3543(4) 1.4458(3) 0.0167(10) Uani 1 1 d . . .
C28 C 0.3286(5) 0.1558(4) 0.6149(4) 0.0224(11) Uani 1 1 d . . .
H28A H 0.3004 0.1690 0.6659 0.027 Uiso 1 1 calc R . .
C29 C 0.1856(5) -0.0281(4) 0.5475(4) 0.0243(12) Uani 1 1 d . . .
H29A H 0.217(6) -0.035(4) 0.606(4) 0.024(14) Uiso 1 1 d . . .
H29B H 0.222(6) -0.081(5) 0.521(4) 0.031(15) Uiso 1 1 d . . .
C30B C 0.037(2) -0.0089(19) 0.543(2) 0.026(9) Uani 0.28(2) 1 d P . 1
H30A H -0.0203 -0.0696 0.5505 0.032 Uiso 0.28(2) 1 calc PR . 1
H30B H 0.0493 0.0517 0.5934 0.032 Uiso 0.28(2) 1 calc PR . 1
C30A C 0.0327(8) -0.0409(7) 0.4807(8) 0.022(3) Uani 0.72(2) 1 d P . 2
H30C H 0.0348 -0.0342 0.4212 0.027 Uiso 0.72(2) 1 calc PR . 2
H30D H -0.0252 -0.1103 0.4709 0.027 Uiso 0.72(2) 1 calc PR . 2
C31 C 0.3480(5) 0.0743(4) 0.4877(3) 0.0183(11) Uani 1 1 d . . .
C32 C 0.3439(5) 0.0058(4) 0.4099(3) 0.0223(11) Uani 1 1 d . . .
H32A H 0.2839 -0.0618 0.3870 0.027 Uiso 1 1 calc R . .
C33 C 0.4301(5) 0.0400(4) 0.3676(4) 0.0241(12) Uani 1 1 d . . .
H33A H 0.4307 -0.0054 0.3145 0.029 Uiso 1 1 calc R . .
C34 C 0.5184(5) 0.1406(4) 0.4005(3) 0.0240(12) Uani 1 1 d . . .
H34A H 0.5778 0.1615 0.3697 0.029 Uiso 1 1 calc R . .
C35 C 0.5190(5) 0.2088(4) 0.4768(3) 0.0219(11) Uani 1 1 d . . .
H35A H 0.5777 0.2768 0.4988 0.026 Uiso 1 1 calc R . .
C36 C 0.4319(5) 0.1759(4) 0.5211(3) 0.0193(11) Uani 1 1 d . . .

loop_
_atom_site_aniso_label
_atom_site_aniso_U_11
_atom_site_aniso_U_22
_atom_site_aniso_U_33
_atom_site_aniso_U_23
_atom_site_aniso_U_13
_atom_site_aniso_U_12
Zn1 0.0137(3) 0.0140(3) 0.0157(3) 0.0009(2) 0.0049(2) -0.0010(2)
Zn2 0.0142(3) 0.0150(3) 0.0171(3) 0.0024(2) 0.0055(2) -0.0003(2)
P1 0.0140(6) 0.0142(6) 0.0159(7) 0.0016(5) 0.0055(5) -0.0002(5)
P2 0.0190(7) 0.0145(7) 0.0167(7) 0.0026(5) 0.0044(5) 0.0017(5)
P3 0.0178(7) 0.0142(6) 0.0159(7) 0.0016(5) 0.0050(5) -0.0018(5)
O1 0.0131(17) 0.0137(17) 0.0218(19) 0.0006(14) 0.0026(14) -0.0012(14)
O1W 0.0204(18) 0.0198(19) 0.0225(19) 0.0026(15) 0.0064(15) 0.0033(15)
O2 0.0147(17) 0.0205(18) 0.0151(17) 0.0016(14) 0.0043(14) 0.0039(14)
O3 0.0128(17) 0.0179(18) 0.0212(18) 0.0049(15) 0.0063(14) 0.0000(14)
O4 0.0165(17) 0.0217(19) 0.0115(17) 0.0018(14) 0.0030(14) -0.0033(14)
O5 0.0205(19) 0.032(2) 0.021(2) -0.0022(16) 0.0035(16) 0.0055(16)
O6 0.041(2) 0.0187(19) 0.0174(19) -0.0009(15) 0.0144(17) 0.0038(17)
O7 0.0187(18) 0.0176(18) 0.0180(18) 0.0021(14) 0.0037(15) 0.0013(15)
O8 0.033(2) 0.0179(19) 0.0169(18) 0.0056(15) 0.0052(16) 0.0032(16)
O9 0.031(2) 0.0158(18) 0.0222(19) -0.0002(15) 0.0146(16) -0.0041(15)
O10 0.0179(18) 0.0212(19) 0.033(2) 0.0106(17) 0.0007(16) 0.0001(15)
O11 0.0194(18) 0.0143(17) 0.0191(18) 0.0039(14) 0.0065(15) 0.0009(14)
O12 0.0231(18) 0.0164(18) 0.0148(17) 0.0004(14) 0.0044(15) 0.0010(15)
N1 0.019(2) 0.015(2) 0.020(2) 0.0035(18) 0.0080(18) 0.0032(18)
N2 0.019(2) 0.014(2) 0.019(2) 0.0016(17) 0.0058(18) -0.0033(17)
N3 0.017(2) 0.013(2) 0.023(2) 0.0033(18) 0.0104(19) -0.0014(17)
N4 0.016(2) 0.017(2) 0.022(2) 0.0038(18) 0.0100(18) 0.0009(17)
N5 0.012(2) 0.019(2) 0.014(2) 0.0043(17) 0.0056(17) -0.0010(17)
N6 0.017(2) 0.014(2) 0.018(2) -0.0002(17) 0.0066(18) 0.0020(17)
N7 0.022(2) 0.014(2) 0.020(2) -0.0007(18) 0.0057(18) -0.0001(18)
N8 0.015(2) 0.020(2) 0.019(2) 0.0019(18) 0.0055(18) -0.0004(18)
C1 0.015(2) 0.017(3) 0.012(2) 0.000(2) 0.004(2) -0.001(2)
C2 0.026(3) 0.014(3) 0.022(3) 0.006(2) 0.011(2) 0.001(2)
C3 0.019(3) 0.025(3) 0.020(3) 0.004(2) 0.010(2) 0.000(2)
C4 0.019(3) 0.016(2) 0.012(2) -0.002(2) 0.007(2) -0.002(2)
C5 0.011(2) 0.020(3) 0.013(2) -0.001(2) 0.005(2) -0.001(2)
C6 0.021(3) 0.020(3) 0.020(3) 0.003(2) 0.008(2) 0.000(2)
C7 0.020(3) 0.028(3) 0.023(3) 0.007(2) 0.002(2) 0.005(2)
C8 0.014(3) 0.026(3) 0.023(3) -0.001(2) 0.007(2) 0.005(2)
C9 0.018(3) 0.021(3) 0.015(3) -0.005(2) 0.007(2) -0.005(2)
C10 0.015(2) 0.015(2) 0.019(3) 0.001(2) 0.008(2) -0.002(2)
C11 0.010(2) 0.022(3) 0.022(3) 0.002(2) 0.004(2) -0.002(2)
C12 0.013(2) 0.031(3) 0.022(3) 0.005(2) 0.004(2) 0.004(2)
C13 0.021(3) 0.011(2) 0.019(3) 0.001(2) 0.007(2) -0.004(2)
C14 0.017(3) 0.019(3) 0.033(3) 0.006(2) 0.013(2) 0.002(2)
C15 0.022(3) 0.030(3) 0.025(3) 0.003(2) 0.011(2) -0.003(2)
C16 0.028(3) 0.012(2) 0.020(3) -0.001(2) 0.008(2) -0.003(2)
C17 0.019(3) 0.017(3) 0.021(3) -0.003(2) 0.006(2) -0.003(2)
C18 0.016(2) 0.013(2) 0.019(3) -0.002(2) 0.008(2) 0.000(2)
C19 0.016(2) 0.016(3) 0.016(3) 0.001(2) 0.006(2) -0.002(2)
C20 0.014(2) 0.015(3) 0.018(3) 0.001(2) 0.002(2) 0.000(2)
C21 0.021(3) 0.020(3) 0.017(3) -0.001(2) 0.008(2) 0.004(2)
C22 0.020(3) 0.014(3) 0.020(3) 0.004(2) 0.011(2) 0.000(2)
C23 0.020(3) 0.019(3) 0.013(2) 0.003(2) 0.006(2) -0.003(2)
C24 0.014(2) 0.026(3) 0.018(3) 0.009(2) 0.004(2) 0.001(2)
C25 0.014(3) 0.026(3) 0.026(3) 0.008(2) 0.003(2) 0.002(2)
C26 0.019(3) 0.018(3) 0.021(3) 0.004(2) 0.010(2) 0.002(2)
C27 0.011(2) 0.019(3) 0.019(3) 0.004(2) 0.008(2) -0.002(2)
C28 0.017(3) 0.024(3) 0.024(3) 0.003(2) 0.008(2) 0.005(2)
C29 0.017(3) 0.020(3) 0.035(3) 0.011(3) 0.007(3) 0.002(2)
C30B 0.014(11) 0.020(12) 0.05(2) 0.024(13) 0.009(11) 0.001(9)
C30A 0.015(4) 0.022(5) 0.026(6) 0.004(4) 0.006(4) 0.000(4)
C31 0.015(2) 0.021(3) 0.016(3) 0.003(2) 0.004(2) 0.003(2)
C32 0.018(3) 0.018(3) 0.024(3) 0.003(2) 0.002(2) 0.002(2)
C33 0.022(3) 0.025(3) 0.026(3) 0.004(2) 0.010(2) 0.009(2)
C34 0.021(3) 0.031(3) 0.021(3) 0.011(2) 0.007(2) 0.009(2)
C35 0.019(3) 0.018(3) 0.030(3) 0.009(2) 0.009(2) 0.004(2)
C36 0.021(3) 0.014(2) 0.023(3) 0.005(2) 0.005(2) 0.006(2)

loop_
_atom_type_symbol
_atom_type_description
_atom_type_scat_dispersion_real
_atom_type_scat_dispersion_imag
_atom_type_scat_source
C C 0.0033 0.0016 'International Tables Vol C Tables 4.2.6.8 and 6.1.1.4'
H H 0.0000 0.0000 'International Tables Vol C Tables 4.2.6.8 and 6.1.1.4'
N N 0.0061 0.0033 'International Tables Vol C Tables 4.2.6.8 and 6.1.1.4'
O O 0.0106 0.0060 'International Tables Vol C Tables 4.2.6.8 and 6.1.1.4'
P P 0.1023 0.0942 'International Tables Vol C Tables 4.2.6.8 and 6.1.1.4'
Zn Zn 0.2839 1.4301 'International Tables Vol C Tables 4.2.6.8 and 6.1.1.4'

loop_
_geom_angle_atom_site_label_1
_geom_angle_atom_site_label_2
_geom_angle_atom_site_label_3
_geom_angle
_geom_angle_site_symmetry_1
_geom_angle_site_symmetry_3
_geom_angle_publ_flag
O2 Zn1 O12 120.34(14) . . ?
O2 Zn1 N1 107.07(15) . . ?
O12 Zn1 N1 112.37(15) . . ?
O2 Zn1 N5 102.38(14) . . ?
O12 Zn1 N5 107.02(14) . . ?
N1 Zn1 N5 106.41(16) . . ?
O8 Zn2 O4 109.96(14) . . ?
O8 Zn2 O11 103.34(14) . 2_657 ?
O4 Zn2 O11 118.43(13) . 2_657 ?
O8 Zn2 N3 110.43(15) . . ?
O4 Zn2 N3 98.67(15) . . ?
O11 Zn2 N3 116.09(14) 2_657 . ?
O2 P1 O3 112.81(19) . . ?
O2 P1 O4 110.41(18) . . ?
O3 P1 O4 111.71(18) . . ?
O2 P1 O1 107.64(18) . . ?
O3 P1 O1 105.71(18) . . ?
O4 P1 O1 108.28(18) . . ?
O8 P2 O7 116.4(2) . . ?
O8 P2 O6 108.05(19) . . ?
O7 P2 O6 109.8(2) . . ?
O8 P2 O5 109.1(2) . . ?
O7 P2 O5 109.92(19) . . ?
O6 P2 O5 102.71(19) . . ?
O11 P3 O12 113.80(19) . . ?
O11 P3 O10 106.40(19) . . ?
O12 P3 O10 111.0(2) . . ?
O11 P3 O9 111.19(18) . . ?
O12 P3 O9 105.48(19) . . ?
O10 P3 O9 109.0(2) . . ?
P1 O1 H1 125.4 . . ?
P1 O2 Zn1 135.09(19) . . ?
P1 O4 Zn2 134.3(2) . . ?
P2 O5 H5 113.7 . . ?
P2 O6 H6 138.4 . . ?
P2 O8 Zn2 152.6(2) . . ?
P3 O10 H10 117.9 . . ?
P3 O11 Zn2 120.85(19) . 2_657 ?
P3 O12 Zn1 121.67(19) . . ?
C1 N1 C5 106.2(4) . . ?
C1 N1 Zn1 121.9(3) . . ?
C5 N1 Zn1 131.3(3) . . ?
C1 N2 C4 107.4(4) . . ?
C1 N2 C2 122.7(4) . . ?
C4 N2 C2 129.8(4) . . ?
C10 N3 C18 105.0(4) . . ?
C10 N3 Zn2 123.6(3) . . ?
C18 N3 Zn2 131.5(3) . . ?
C10 N4 C13 106.4(4) . . ?
C10 N4 C11 127.5(4) . . ?
C13 N4 C11 126.1(4) . . ?
C19 N5 C27 106.1(4) . . ?
C19 N5 Zn1 126.3(3) . . ?
C27 N5 Zn1 127.1(3) . . ?
C19 N6 C22 106.8(4) . . ?
C19 N6 C20 126.4(4) . . ?
C22 N6 C20 126.7(4) . . ?
C28 N7 C36 105.9(4) . . ?
C28 N7 H7B 127.1 . . ?
C36 N7 H7B 127.1 . . ?
C28 N8 C31 106.9(4) . . ?
C28 N8 C29 126.6(4) . . ?
C31 N8 C29 126.5(4) . . ?
N1 C1 N2 111.9(4) . . ?
N1 C1 H1A 124.1 . . ?
N2 C1 H1A 124.1 . . ?
N2 C2 C3 112.9(4) . . ?
N2 C2 H2A 109.0 . . ?
C3 C2 H2A 109.0 . . ?
N2 C2 H2B 109.0 . . ?
C3 C2 H2B 109.0 . . ?
H2A C2 H2B 107.8 . . ?
C2 C3 C3 111.1(5) . 2_767 ?
C2 C3 H3A 109.4 . . ?
C3 C3 H3A 109.4 2_767 . ?
C2 C3 H3B 109.4 . . ?
C3 C3 H3B 109.4 2_767 . ?
H3A C3 H3B 108.0 . . ?
N2 C4 C5 106.4(4) . . ?
N2 C4 C9 132.2(4) . . ?
C5 C4 C9 121.4(5) . . ?
C4 C5 C6 121.8(4) . . ?
C4 C5 N1 108.2(4) . . ?
C6 C5 N1 129.9(4) . . ?
C7 C6 C5 117.0(5) . . ?
C7 C6 H6A 121.5 . . ?
C5 C6 H6A 121.5 . . ?
C6 C7 C8 121.4(5) . . ?
C6 C7 H7A 119.3 . . ?
C8 C7 H7A 119.3 . . ?
C9 C8 C7 121.3(4) . . ?
C9 C8 H8A 119.3 . . ?
C7 C8 H8A 119.3 . . ?
C8 C9 C4 116.9(5) . . ?
C8 C9 H9A 121.5 . . ?
C4 C9 H9A 121.5 . . ?
N3 C10 N4 114.2(4) . . ?
N3 C10 H10A 122.9 . . ?
N4 C10 H10A 122.9 . . ?
N4 C11 C12 113.5(4) . . ?
N4 C11 H11A 108.9 . . ?
C12 C11 H11A 108.9 . . ?
N4 C11 H11B 108.9 . . ?
C12 C11 H11B 108.9 . . ?
H11A C11 H11B 107.7 . . ?
C12 C12 C11 112.9(5) 2_757 . ?
C12 C12 H12A 109.0 2_757 . ?
C11 C12 H12A 109.0 . . ?
C12 C12 H12B 109.0 2_757 . ?
C11 C12 H12B 109.0 . . ?
H12A C12 H12B 107.8 . . ?
N4 C13 C14 131.6(5) . . ?
N4 C13 C18 105.7(4) . . ?
C14 C13 C18 122.8(5) . . ?
C15 C14 C13 115.7(5) . . ?
C15 C14 H14A 122.1 . . ?
C13 C14 H14A 122.1 . . ?
C14 C15 C16 122.4(5) . . ?
C14 C15 H15A 118.8 . . ?
C16 C15 H15A 118.8 . . ?
C17 C16 C15 121.4(5) . . ?
C17 C16 H16A 119.3 . . ?
C15 C16 H16A 119.3 . . ?
C16 C17 C18 116.8(5) . . ?
C16 C17 H17A 121.6 . . ?
C18 C17 H17A 121.6 . . ?
N3 C18 C17 130.4(4) . . ?
N3 C18 C13 108.8(4) . . ?
C17 C18 C13 120.8(4) . . ?
N5 C19 N6 112.4(4) . . ?
N5 C19 H19A 123.8 . . ?
N6 C19 H19A 123.8 . . ?
N6 C20 C21 111.9(4) . . ?
N6 C20 H20A 109.2 . . ?
C21 C20 H20A 109.2 . . ?
N6 C20 H20B 109.2 . . ?
C21 C20 H20B 109.2 . . ?
H20A C20 H20B 107.9 . . ?
C21 C21 C20 112.9(5) 2_668 . ?
C21 C21 H21A 109.0 2_668 . ?
C20 C21 H21A 109.0 . . ?
C21 C21 H21B 109.0 2_668 . ?
C20 C21 H21B 109.0 . . ?
H21A C21 H21B 107.8 . . ?
N6 C22 C27 106.6(4) . . ?
N6 C22 C23 131.7(4) . . ?
C27 C22 C23 121.6(4) . . ?
C24 C23 C22 117.1(5) . . ?
C24 C23 H23A 121.5 . . ?
C22 C23 H23A 121.5 . . ?
C23 C24 C25 121.3(5) . . ?
C23 C24 H24A 119.3 . . ?
C25 C24 H24A 119.3 . . ?
C24 C25 C26 122.0(5) . . ?
C24 C25 H25A 119.0 . . ?
C26 C25 H25A 119.0 . . ?
C27 C26 C25 116.7(5) . . ?
C27 C26 H26A 121.7 . . ?
C25 C26 H26A 121.7 . . ?
C26 C27 C22 121.3(4) . . ?
C26 C27 N5 130.6(4) . . ?
C22 C27 N5 108.0(4) . . ?
N7 C28 N8 112.9(4) . . ?
N7 C28 H28A 123.6 . . ?
N8 C28 H28A 123.6 . . ?
N8 C29 C30A 111.5(5) . . ?
N8 C29 C30B 112.0(8) . . ?
C30A C29 C30B 36.9(10) . . ?
N8 C29 H29A 106(3) . . ?
C30A C29 H29A 130(3) . . ?
C30B C29 H29A 98(3) . . ?
N8 C29 H29B 101(3) . . ?
C30A C29 H29B 107(4) . . ?
C30B C29 H29B 138(4) . . ?
H29A C29 H29B 97(4) . . ?
C30B C30B C29 110(3) 2_556 . ?
C30B C30B H30A 109.6 2_556 . ?
C29 C30B H30A 109.6 . . ?
C30B C30B H30B 109.6 2_556 . ?
C29 C30B H30B 109.6 . . ?
H30A C30B H30B 108.1 . . ?
C30A C30A C29 110.1(10) 2_556 . ?
C30A C30A H30C 109.6 2_556 . ?
C29 C30A H30C 109.6 . . ?
C30A C30A H30D 109.6 2_556 . ?
C29 C30A H30D 109.6 . . ?
H30C C30A H30D 108.2 . . ?
C32 C31 N8 132.6(5) . . ?
C32 C31 C36 122.7(4) . . ?
N8 C31 C36 104.7(4) . . ?
C33 C32 C31 116.8(5) . . ?
C33 C32 H32A 121.6 . . ?
C31 C32 H32A 121.6 . . ?
C32 C33 C34 122.0(5) . . ?
C32 C33 H33A 119.0 . . ?
C34 C33 H33A 119.0 . . ?
C35 C34 C33 120.6(5) . . ?
C35 C34 H34A 119.7 . . ?
C33 C34 H34A 119.7 . . ?
C34 C35 C36 118.6(5) . . ?
C34 C35 H35A 120.7 . . ?
C36 C35 H35A 120.7 . . ?
N7 C36 C35 130.9(5) . . ?
N7 C36 C31 109.7(4) . . ?
C35 C36 C31 119.2(4) . . ?

loop_
_geom_bond_atom_site_label_1
_geom_bond_atom_site_label_2
_geom_bond_distance
_geom_bond_site_symmetry_2
_geom_bond_publ_flag
Zn1 O2 1.921(3) . ?
Zn1 O12 1.937(3) . ?
Zn1 N1 2.006(4) . ?
Zn1 N5 2.010(4) . ?
Zn2 O8 1.912(3) . ?
Zn2 O4 1.947(3) . ?
Zn2 O11 1.962(3) 2_657 ?
Zn2 N3 2.010(4) . ?
P1 O2 1.518(3) . ?
P1 O3 1.519(3) . ?
P1 O4 1.527(3) . ?
P1 O1 1.568(3) . ?
P2 O8 1.497(3) . ?
P2 O7 1.501(4) . ?
P2 O6 1.562(3) . ?
P2 O5 1.576(3) . ?
P3 O11 1.509(3) . ?
P3 O12 1.524(3) . ?
P3 O10 1.555(3) . ?
P3 O9 1.563(3) . ?
O1 H1 0.6666 . ?
O5 H5 0.7755 . ?
O6 H6 0.6447 . ?
O10 H10 0.9449 . ?
O11 Zn2 1.962(3) 2_657 ?
N1 C1 1.308(6) . ?
N1 C5 1.407(6) . ?
N2 C1 1.361(6) . ?
N2 C4 1.375(6) . ?
N2 C2 1.488(6) . ?
N3 C10 1.310(6) . ?
N3 C18 1.395(6) . ?
N4 C10 1.338(6) . ?
N4 C13 1.389(6) . ?
N4 C11 1.458(6) . ?
N5 C19 1.318(6) . ?
N5 C27 1.404(6) . ?
N6 C19 1.359(6) . ?
N6 C22 1.383(6) . ?
N6 C20 1.472(6) . ?
N7 C28 1.318(6) . ?
N7 C36 1.373(6) . ?
N7 H7B 0.8800 . ?
N8 C28 1.350(6) . ?
N8 C31 1.398(6) . ?
N8 C29 1.467(6) . ?
C1 H1A 0.9500 . ?
C2 C3 1.523(7) . ?
C2 H2A 0.9900 . ?
C2 H2B 0.9900 . ?
C3 C3 1.527(10) 2_767 ?
C3 H3A 0.9900 . ?
C3 H3B 0.9900 . ?
C4 C5 1.385(6) . ?
C4 C9 1.394(7) . ?
C5 C6 1.397(7) . ?
C6 C7 1.378(7) . ?
C6 H6A 0.9500 . ?
C7 C8 1.409(7) . ?
C7 H7A 0.9500 . ?
C8 C9 1.390(7) . ?
C8 H8A 0.9500 . ?
C9 H9A 0.9500 . ?
C10 H10A 0.9500 . ?
C11 C12 1.521(7) . ?
C11 H11A 0.9900 . ?
C11 H11B 0.9900 . ?
C12 C12 1.509(10) 2_757 ?
C12 H12A 0.9900 . ?
C12 H12B 0.9900 . ?
C13 C14 1.390(7) . ?
C13 C18 1.399(7) . ?
C14 C15 1.383(7) . ?
C14 H14A 0.9500 . ?
C15 C16 1.403(7) . ?
C15 H15A 0.9500 . ?
C16 C17 1.386(7) . ?
C16 H16A 0.9500 . ?
C17 C18 1.398(7) . ?
C17 H17A 0.9500 . ?
C19 H19A 0.9500 . ?
C20 C21 1.529(7) . ?
C20 H20A 0.9900 . ?
C20 H20B 0.9900 . ?
C21 C21 1.525(10) 2_668 ?
C21 H21A 0.9900 . ?
C21 H21B 0.9900 . ?
C22 C27 1.396(7) . ?
C22 C23 1.399(7) . ?
C23 C24 1.385(7) . ?
C23 H23A 0.9500 . ?
C24 C25 1.391(7) . ?
C24 H24A 0.9500 . ?
C25 C26 1.398(7) . ?
C25 H25A 0.9500 . ?
C26 C27 1.390(7) . ?
C26 H26A 0.9500 . ?
C28 H28A 0.9500 . ?
C29 C30A 1.560(10) . ?
C29 C30B 1.58(2) . ?
C29 H29A 0.93(5) . ?
C29 H29B 0.95(6) . ?
C30B C30B 1.45(6) 2_556 ?
C30B H30A 0.9900 . ?
C30B H30B 0.9900 . ?
C30A C30A 1.52(2) 2_556 ?
C30A H30C 0.9900 . ?
C30A H30D 0.9900 . ?
C31 C32 1.385(7) . ?
C31 C36 1.406(7) . ?
C32 C33 1.364(7) . ?
C32 H32A 0.9500 . ?
C33 C34 1.411(7) . ?
C33 H33A 0.9500 . ?
C34 C35 1.379(7) . ?
C34 H34A 0.9500 . ?
C35 C36 1.391(7) . ?
C35 H35A 0.9500 . ?

loop_
_geom_torsion_atom_site_label_1
_geom_torsion_atom_site_label_2
_geom_torsion_atom_site_label_3
_geom_torsion_atom_site_label_4
_geom_torsion
_geom_torsion_site_symmetry_1
_geom_torsion_site_symmetry_2
_geom_torsion_site_symmetry_3
_geom_torsion_site_symmetry_4
_geom_torsion_publ_flag
O3 P1 O2 Zn1 64.8(3) . . . . ?
O4 P1 O2 Zn1 -60.9(3) . . . . ?
O1 P1 O2 Zn1 -178.9(2) . . . . ?
O12 Zn1 O2 P1 -58.3(3) . . . . ?
N1 Zn1 O2 P1 71.6(3) . . . . ?
N5 Zn1 O2 P1 -176.7(3) . . . . ?
O2 P1 O4 Zn2 165.6(2) . . . . ?
O3 P1 O4 Zn2 39.2(3) . . . . ?
O1 P1 O4 Zn2 -76.8(3) . . . . ?
O8 Zn2 O4 P1 99.9(3) . . . . ?
O11 Zn2 O4 P1 -18.5(3) 2_657 . . . ?
N3 Zn2 O4 P1 -144.5(3) . . . . ?
O7 P2 O8 Zn2 13.7(6) . . . . ?
O6 P2 O8 Zn2 137.7(5) . . . . ?
O5 P2 O8 Zn2 -111.4(5) . . . . ?
O4 Zn2 O8 P2 36.6(5) . . . . ?
O11 Zn2 O8 P2 163.9(5) 2_657 . . . ?
N3 Zn2 O8 P2 -71.3(5) . . . . ?
O12 P3 O11 Zn2 156.11(19) . . . 2_657 ?
O10 P3 O11 Zn2 33.5(3) . . . 2_657 ?
O9 P3 O11 Zn2 -85.0(2) . . . 2_657 ?
O11 P3 O12 Zn1 179.98(18) . . . . ?
O10 P3 O12 Zn1 -60.0(3) . . . . ?
O9 P3 O12 Zn1 57.8(3) . . . . ?
O2 Zn1 O12 P3 36.6(3) . . . . ?
N1 Zn1 O12 P3 -90.9(2) . . . . ?
N5 Zn1 O12 P3 152.6(2) . . . . ?
O2 Zn1 N1 C1 27.2(4) . . . . ?
O12 Zn1 N1 C1 161.4(3) . . . . ?
N5 Zn1 N1 C1 -81.7(4) . . . . ?
O2 Zn1 N1 C5 -163.0(4) . . . . ?
O12 Zn1 N1 C5 -28.7(4) . . . . ?
N5 Zn1 N1 C5 88.1(4) . . . . ?
O8 Zn2 N3 C10 150.0(4) . . . . ?
O4 Zn2 N3 C10 34.8(4) . . . . ?
O11 Zn2 N3 C10 -92.8(4) 2_657 . . . ?
O8 Zn2 N3 C18 -30.2(4) . . . . ?
O4 Zn2 N3 C18 -145.3(4) . . . . ?
O11 Zn2 N3 C18 87.0(4) 2_657 . . . ?
O2 Zn1 N5 C19 -9.5(4) . . . . ?
O12 Zn1 N5 C19 -136.9(4) . . . . ?
N1 Zn1 N5 C19 102.7(4) . . . . ?
O2 Zn1 N5 C27 179.6(4) . . . . ?
O12 Zn1 N5 C27 52.1(4) . . . . ?
N1 Zn1 N5 C27 -68.2(4) . . . . ?
C5 N1 C1 N2 0.1(5) . . . . ?
Zn1 N1 C1 N2 172.2(3) . . . . ?
C4 N2 C1 N1 -0.3(5) . . . . ?
C2 N2 C1 N1 176.0(4) . . . . ?
C1 N2 C2 C3 -80.0(6) . . . . ?
C4 N2 C2 C3 95.3(6) . . . . ?
N2 C2 C3 C3 169.6(5) . . . 2_767 ?
C1 N2 C4 C5 0.3(5) . . . . ?
C2 N2 C4 C5 -175.6(4) . . . . ?
C1 N2 C4 C9 -179.7(5) . . . . ?
C2 N2 C4 C9 4.4(8) . . . . ?
N2 C4 C5 C6 177.3(4) . . . . ?
C9 C4 C5 C6 -2.7(7) . . . . ?
N2 C4 C5 N1 -0.2(5) . . . . ?
C9 C4 C5 N1 179.8(4) . . . . ?
C1 N1 C5 C4 0.0(5) . . . . ?
Zn1 N1 C5 C4 -171.0(3) . . . . ?
C1 N1 C5 C6 -177.2(5) . . . . ?
Zn1 N1 C5 C6 11.8(7) . . . . ?
C4 C5 C6 C7 1.4(7) . . . . ?
N1 C5 C6 C7 178.4(5) . . . . ?
C5 C6 C7 C8 -0.6(7) . . . . ?
C6 C7 C8 C9 0.9(8) . . . . ?
C7 C8 C9 C4 -2.0(7) . . . . ?
N2 C4 C9 C8 -177.1(5) . . . . ?
C5 C4 C9 C8 2.9(7) . . . . ?
C18 N3 C10 N4 0.4(5) . . . . ?
Zn2 N3 C10 N4 -179.7(3) . . . . ?
C13 N4 C10 N3 -0.2(6) . . . . ?
C11 N4 C10 N3 178.5(4) . . . . ?
C10 N4 C11 C12 96.2(6) . . . . ?
C13 N4 C11 C12 -85.4(6) . . . . ?
N4 C11 C12 C12 -68.2(7) . . . 2_757 ?
C10 N4 C13 C14 178.7(5) . . . . ?
C11 N4 C13 C14 0.0(8) . . . . ?
C10 N4 C13 C18 -0.1(5) . . . . ?
C11 N4 C13 C18 -178.8(4) . . . . ?
N4 C13 C14 C15 -178.1(5) . . . . ?
C18 C13 C14 C15 0.5(7) . . . . ?
C13 C14 C15 C16 -1.3(8) . . . . ?
C14 C15 C16 C17 1.6(8) . . . . ?
C15 C16 C17 C18 -0.9(7) . . . . ?
C10 N3 C18 C17 -178.9(5) . . . . ?
Zn2 N3 C18 C17 1.2(8) . . . . ?
C10 N3 C18 C13 -0.4(5) . . . . ?
Zn2 N3 C18 C13 179.7(3) . . . . ?
C16 C17 C18 N3 178.5(5) . . . . ?
C16 C17 C18 C13 0.1(7) . . . . ?
N4 C13 C18 N3 0.3(5) . . . . ?
C14 C13 C18 N3 -178.6(4) . . . . ?
N4 C13 C18 C17 179.0(4) . . . . ?
C14 C13 C18 C17 0.1(7) . . . . ?
C27 N5 C19 N6 -0.1(5) . . . . ?
Zn1 N5 C19 N6 -172.6(3) . . . . ?
C22 N6 C19 N5 0.4(5) . . . . ?
C20 N6 C19 N5 -178.6(4) . . . . ?
C19 N6 C20 C21 88.4(5) . . . . ?
C22 N6 C20 C21 -90.3(5) . . . . ?
N6 C20 C21 C21 -67.6(6) . . . 2_668 ?
C19 N6 C22 C27 -0.5(5) . . . . ?
C20 N6 C22 C27 178.5(4) . . . . ?
C19 N6 C22 C23 176.6(5) . . . . ?
C20 N6 C22 C23 -4.4(8) . . . . ?
N6 C22 C23 C24 -175.9(5) . . . . ?
C27 C22 C23 C24 0.9(7) . . . . ?
C22 C23 C24 C25 -0.9(7) . . . . ?
C23 C24 C25 C26 0.1(8) . . . . ?
C24 C25 C26 C27 0.8(7) . . . . ?
C25 C26 C27 C22 -0.8(7) . . . . ?
C25 C26 C27 N5 175.5(5) . . . . ?
N6 C22 C27 C26 177.5(4) . . . . ?
C23 C22 C27 C26 0.0(7) . . . . ?
N6 C22 C27 N5 0.5(5) . . . . ?
C23 C22 C27 N5 -177.0(4) . . . . ?
C19 N5 C27 C26 -176.9(5) . . . . ?
Zn1 N5 C27 C26 -4.5(7) . . . . ?
C19 N5 C27 C22 -0.2(5) . . . . ?
Zn1 N5 C27 C22 172.2(3) . . . . ?
C36 N7 C28 N8 -0.7(5) . . . . ?
C31 N8 C28 N7 0.9(5) . . . . ?
C29 N8 C28 N7 178.4(4) . . . . ?
C28 N8 C29 C30A 101.3(7) . . . . ?
C31 N8 C29 C30A -81.7(7) . . . . ?
C28 N8 C29 C30B 61.4(15) . . . . ?
C31 N8 C29 C30B -121.5(15) . . . . ?
N8 C29 C30B C30B 67(3) . . . 2_556 ?
C30A C29 C30B C30B -29.5(19) . . . 2_556 ?
N8 C29 C30A C30A -70.6(11) . . . 2_556 ?
C30B C29 C30A C30A 27.8(13) . . . 2_556 ?
C28 N8 C31 C32 177.9(5) . . . . ?
C29 N8 C31 C32 0.4(8) . . . . ?
C28 N8 C31 C36 -0.7(5) . . . . ?
C29 N8 C31 C36 -178.2(4) . . . . ?
N8 C31 C32 C33 -176.0(5) . . . . ?
C36 C31 C32 C33 2.4(7) . . . . ?
C31 C32 C33 C34 -0.7(7) . . . . ?
C32 C33 C34 C35 -0.7(8) . . . . ?
C33 C34 C35 C36 0.6(7) . . . . ?
C28 N7 C36 C35 -175.0(5) . . . . ?
C28 N7 C36 C31 0.2(5) . . . . ?
C34 C35 C36 N7 175.8(5) . . . . ?
C34 C35 C36 C31 1.0(7) . . . . ?
C32 C31 C36 N7 -178.4(4) . . . . ?
N8 C31 C36 N7 0.4(5) . . . . ?
C32 C31 C36 C35 -2.6(7) . . . . ?
N8 C31 C36 C35 176.2(4) . . . . ?
